data_7041388
loop_
_publ_author_name
'Petuker, Anette'
'Mebs, Stefan'
'Schuth, Nils'
'Gerschel, Philipp'
'Reback, Matthew L.'
'Mallick, Bert'
'van Gastel, Maurice'
'Haumann, Michael'
'Apfel, Ulf-Peter'

_publ_section_title
;
 Spontaneous Si-C bond cleavage in (Triphos(Si))-nickel complexes.
;
_journal_issue 3
_journal_name_full 'Dalton transactions (Cambridge, England : 2003)'
_journal_page_first 907
_journal_page_last 917
_journal_paper_doi 10.1039/c6dt04048a
_journal_volume 46
_journal_year 2017
_chemical_formula_moiety 'C41 H39 Cl Ni P3'
_chemical_formula_sum 'C41 H39 Cl Ni P3'
_chemical_formula_weight 718.79
_chemical_name_common Triphos(C)NiCl
_chemical_name_systematic Triphos(C)NiCl
_space_group_IT_number 33
_symmetry_cell_setting orthorhombic
_symmetry_space_group_name_Hall 'P 2c -2n'
_symmetry_space_group_name_H-M 'P n a 21'
_atom_sites_solution_hydrogens geom
_atom_sites_solution_primary direct
_atom_sites_solution_secondary difmap
_audit_creation_method SHELXL-97
_audit_update_record
;
2016-06-16 deposited with the CCDC.
2016-12-08 downloaded from the CCDC.
;
_cell_angle_alpha 90.00
_cell_angle_beta 90.00
_cell_angle_gamma 90.00
_cell_formula_units_Z 4
_cell_length_a 20.70(2)
_cell_length_b 10.259(11)
_cell_length_c 16.853(16)
_cell_measurement_reflns_used 7665
_cell_measurement_temperature 293
_cell_measurement_theta_max 26.4
_cell_measurement_theta_min 2.0
_cell_volume 3579(6)
_computing_cell_refinement
;
CrystalClear-SM Expert 2.0 r4 (Rigaku, 2009)
;
_computing_data_collection
;
CrystalClear-SM Expert 2.0 r4 (Rigaku, 2009)
;
_computing_data_reduction
;
CrystalClear-SM Expert 2.0 r4 (Rigaku, 2009)
;
_computing_molecular_graphics 'Olex2 (Dolomanov et al., 2009)'
_computing_publication_material 'Olex2 (Dolomanov et al., 2009)'
_computing_structure_refinement 'XL (Sheldrick, 2008)'
_computing_structure_solution 'olex2.solve (Bourhis et al., 2015)'
_diffrn_ambient_temperature 293
_diffrn_detector CCD
_diffrn_detector_area_resol_mean 13.6612
_diffrn_measured_fraction_theta_full 1.000
_diffrn_measured_fraction_theta_max 1.000
_diffrn_measurement_details
;
scan:
    Number of images: 180
               Slice: -60.0000 - 120.0000
         Image width: 1.0000
            Exp time: 25.0000
       Rotation axis: Omega
               Omega: 0.0000
                 Chi: 54.0000
                 Phi: 0.0000
                 XTD: 50.1911
              2theta: 29.9399
scan:
    Number of images: 180
               Slice: -60.0000 - 120.0000
         Image width: 1.0000
            Exp time: 25.0000
       Rotation axis: Omega
               Omega: 0.0000
                 Chi: 54.0000
                 Phi: 120.0000
                 XTD: 50.1911
              2theta: 29.9399
scan:
    Number of images: 180
               Slice: -60.0000 - 120.0000
         Image width: 1.0000
            Exp time: 25.0000
       Rotation axis: Omega
               Omega: 0.0000
                 Chi: 54.0000
                 Phi: 240.0000
                 XTD: 50.1911
              2theta: 29.9399
;
_diffrn_measurement_device
;
XtaLABmini: Fixed Chi 2 circle
;
_diffrn_measurement_device_type
;
Rigaku Mercury375R (2x2 bin mode)
;
_diffrn_measurement_method 'profile data from \w-scans'
_diffrn_measurement_specimen_support Fiber
_diffrn_orient_matrix_type d*Trek
_diffrn_orient_matrix_UB_11 0.009052
_diffrn_orient_matrix_UB_12 -0.080601
_diffrn_orient_matrix_UB_13 0.054071
_diffrn_orient_matrix_UB_21 0.026449
_diffrn_orient_matrix_UB_22 -0.027544
_diffrn_orient_matrix_UB_23 -0.045417
_diffrn_orient_matrix_UB_31 0.042982
_diffrn_orient_matrix_UB_32 0.015553
_diffrn_orient_matrix_UB_33 0.015641
_diffrn_radiation_monochromator 'Graphite Monochromator'
_diffrn_radiation_type MoK\a
_diffrn_radiation_wavelength 0.71075
_diffrn_reflns_av_R_equivalents 0.1148
_diffrn_reflns_av_sigmaI/netI 0.1006
_diffrn_reflns_limit_h_max 24
_diffrn_reflns_limit_h_min -24
_diffrn_reflns_limit_k_max 12
_diffrn_reflns_limit_k_min -12
_diffrn_reflns_limit_l_max 20
_diffrn_reflns_limit_l_min -20
_diffrn_reflns_number 29335
_diffrn_reflns_theta_full 25.00
_diffrn_reflns_theta_max 25.00
_diffrn_reflns_theta_min 2.22
_diffrn_source 'Sealed Tube'
_diffrn_source_current 12.0
_diffrn_source_power 0.6
_diffrn_source_voltage 50.0
_exptl_absorpt_coefficient_mu 0.779
_exptl_absorpt_correction_T_max 1.000
_exptl_absorpt_correction_T_min 0.637
_exptl_absorpt_correction_type multi-scan
_exptl_absorpt_process_details 'CrystalClear-SM Expert 2.0 r4 (Rigaku, 2009)'
_exptl_crystal_colour colorless
_exptl_crystal_density_diffrn 1.334
_exptl_crystal_density_method 'not measured'
_exptl_crystal_description prism
_exptl_crystal_F_000 1500
_exptl_crystal_size_max 0.4
_exptl_crystal_size_mid 0.3
_exptl_crystal_size_min 0.2
_refine_diff_density_max 0.370
_refine_diff_density_min -0.572
_refine_diff_density_rms 0.115
_refine_ls_abs_structure_details 'Flack H D (1983), Acta Cryst. A39, 876-881'
_refine_ls_abs_structure_Flack -0.01(2)
_refine_ls_extinction_method none
_refine_ls_goodness_of_fit_ref 1.097
_refine_ls_hydrogen_treatment mixed
_refine_ls_matrix_type full
_refine_ls_number_parameters 416
_refine_ls_number_reflns 6292
_refine_ls_number_restraints 1
_refine_ls_restrained_S_all 1.097
_refine_ls_R_factor_all 0.0750
_refine_ls_R_factor_gt 0.0550
_refine_ls_shift/su_max 0.001
_refine_ls_shift/su_mean 0.000
_refine_ls_structure_factor_coef Fsqd
_refine_ls_weighting_details 'calc w=1/[\s^2^(Fo^2^)+(0.0549P)^2^+0.0000P] where P=(Fo^2^+2Fc^2^)/3'
_refine_ls_weighting_scheme calc
_refine_ls_wR_factor_gt 0.1183
_refine_ls_wR_factor_ref 0.1412
_reflns_number_gt 5125
_reflns_number_total 6292
_reflns_threshold_expression >2\s(I)
_cod_data_source_file c6dt04048a2.cif
_cod_data_source_block xxx
_cod_depositor_comments 'Adding full bibliography for 7041386--7041393.cif.'
_cod_original_sg_symbol_H-M Pna21
_cod_database_code 7041388
_publcif_datablock.id {12080ffe-f243-4989-b96c-a9770601d576}

loop_
_symmetry_equiv_pos_as_xyz
'x, y, z'
'-x, -y, z+1/2'
'-x+1/2, y+1/2, z+1/2'
'x+1/2, -y+1/2, z'

loop_
_atom_site_label
_atom_site_type_symbol
_atom_site_fract_x
_atom_site_fract_y
_atom_site_fract_z
_atom_site_U_iso_or_equiv
_atom_site_adp_type
_atom_site_occupancy
_atom_site_symmetry_multiplicity
_atom_site_calc_flag
_atom_site_refinement_flags
Ni2 Ni 0.43418(3) 0.92324(6) 0.40090(5) 0.02934(17) Uani 1 1 d .
Cl15 Cl 0.38956(10) 1.00375(17) 0.28895(10) 0.0540(5) Uani 1 1 d .
P6 P 0.53864(7) 0.87083(14) 0.40507(10) 0.0301(3) Uani 1 1 d .
P8 P 0.44204(7) 1.02045(14) 0.51819(9) 0.0286(3) Uani 1 1 d .
P14 P 0.40033(8) 0.73012(14) 0.44852(9) 0.0311(3) Uani 1 1 d .
C1B C 0.5174(3) 1.2279(6) 0.4698(4) 0.0417(16) Uani 1 1 d .
H1B H 0.4947 1.2179 0.4225 0.050 Uiso 1 1 calc R
C1F C 0.5875(4) 1.2572(8) 0.6098(5) 0.062(2) Uani 1 1 d .
H1F H 0.6108 1.2669 0.6566 0.075 Uiso 1 1 calc R
C1P C 0.2295(3) 0.8060(8) 0.5674(5) 0.063(2) Uani 1 1 d .
H1P H 0.2008 0.8754 0.5723 0.076 Uiso 1 1 calc R
C1R C 0.5983(4) 1.3417(7) 0.5466(6) 0.063(2) Uani 1 1 d .
H1R H 0.6291 1.4073 0.5508 0.075 Uiso 1 1 calc R
C6 C 0.5340(3) 0.7125(6) 0.6350(3) 0.0327(13) Uani 1 1 d .
H6A H 0.5620 0.7736 0.6610 0.049 Uiso 1 1 calc R
H6B H 0.5583 0.6371 0.6195 0.049 Uiso 1 1 calc R
H6C H 0.5002 0.6869 0.6707 0.049 Uiso 1 1 calc R
C12 C 0.5416(3) 1.1576(7) 0.6031(4) 0.0493(18) Uani 1 1 d .
H12 H 0.5347 1.1005 0.6451 0.059 Uiso 1 1 calc R
C13 C 0.4640(3) 0.6689(5) 0.5163(3) 0.0294(12) Uani 1 1 d .
H13A H 0.4438 0.6133 0.5558 0.035 Uiso 1 1 calc R
H13B H 0.4936 0.6153 0.4859 0.035 Uiso 1 1 calc R
C16 C 0.2839(3) 0.8178(6) 0.5177(5) 0.055(2) Uani 1 1 d .
H16 H 0.2905 0.8942 0.4891 0.067 Uiso 1 1 calc R
C17 C 0.5062(3) 1.1444(5) 0.5327(3) 0.0326(13) Uani 1 1 d .
C18 C 0.5631(3) 1.3277(7) 0.4776(5) 0.054(2) Uani 1 1 d .
H18 H 0.5699 1.3852 0.4358 0.065 Uiso 1 1 calc R
C30 C 0.5846(3) 1.0777(6) 0.3161(4) 0.0392(15) Uani 1 1 d .
H30 H 0.5436 1.0766 0.2936 0.047 Uiso 1 1 calc R
C33 C 0.5256(3) 0.6954(6) 0.2811(4) 0.0426(16) Uani 1 1 d .
H33 H 0.4878 0.7417 0.2711 0.051 Uiso 1 1 calc R
C35 C 0.6007(3) 0.9884(6) 0.3765(3) 0.0305(13) Uani 1 1 d .
C36 C 0.2593(4) 0.5918(7) 0.6015(4) 0.0535(19) Uani 1 1 d .
H36 H 0.2506 0.5149 0.6287 0.064 Uiso 1 1 calc R
C37 C 0.6304(4) 1.1673(7) 0.2902(4) 0.0534(19) Uani 1 1 d .
H37 H 0.6193 1.2283 0.2516 0.064 Uiso 1 1 calc R
C38 C 0.6628(3) 0.9904(5) 0.4074(4) 0.0373(13) Uani 1 1 d .
H38 H 0.6741 0.9320 0.4471 0.045 Uiso 1 1 calc R
C40 C 0.5997(4) 0.5272(7) 0.2444(4) 0.058(2) Uani 1 1 d .
H40 H 0.6117 0.4596 0.2108 0.070 Uiso 1 1 calc R
C44 C 0.3514(3) 0.6209(7) 0.3119(3) 0.0391(15) Uani 1 1 d .
H44 H 0.3380 0.7057 0.3013 0.047 Uiso 1 1 calc R
C45 C 0.3364(3) 0.5213(7) 0.2591(4) 0.0453(17) Uani 1 1 d .
H45 H 0.3134 0.5400 0.2131 0.054 Uiso 1 1 calc R
C51 C 0.3138(4) 1.1775(7) 0.6788(5) 0.0513(18) Uani 1 1 d .
H51 H 0.3096 1.1829 0.7336 0.062 Uiso 1 1 calc R
C58 C 0.3733(3) 1.1042(5) 0.5645(3) 0.0303(13) Uani 1 1 d .
C68 C 0.3868(3) 0.5934(6) 0.3815(3) 0.0321(14) Uani 1 1 d .
C69 C 0.5633(3) 0.7288(6) 0.3462(4) 0.0358(14) Uani 1 1 d .
C70 C 0.2735(4) 1.2213(7) 0.5494(5) 0.061(2) Uani 1 1 d .
H70 H 0.2419 1.2573 0.5169 0.073 Uiso 1 1 calc R
C72 C 0.2673(4) 1.2316(7) 0.6306(5) 0.056(2) Uani 1 1 d .
H72 H 0.2321 1.2747 0.6525 0.067 Uiso 1 1 calc R
C83 C 0.3668(3) 1.1149(6) 0.6460(4) 0.0409(15) Uani 1 1 d .
H83 H 0.3982 1.0798 0.6791 0.049 Uiso 1 1 calc R
C91 C 0.4055(3) 0.4649(5) 0.3950(4) 0.0372(13) Uani 1 1 d .
H91 H 0.4289 0.4446 0.4405 0.045 Uiso 1 1 calc R
C103 C 0.3148(3) 0.6004(7) 0.5540(4) 0.0432(16) Uani 1 1 d .
H103 H 0.3431 0.5301 0.5507 0.052 Uiso 1 1 calc R
C106 C 0.7078(3) 1.0781(6) 0.3796(4) 0.0452(18) Uani 1 1 d .
H106 H 0.7493 1.0776 0.4007 0.054 Uiso 1 1 calc R
C107 C 0.6923(4) 1.1668(7) 0.3211(4) 0.0503(18) Uani 1 1 d .
H107 H 0.7231 1.2255 0.3027 0.060 Uiso 1 1 calc R
C111 C 0.3276(3) 0.7156(6) 0.5113(4) 0.0343(13) Uani 1 1 d .
C114 C 0.3261(3) 1.1585(6) 0.5151(4) 0.0439(16) Uani 1 1 d .
H114 H 0.3298 1.1526 0.4602 0.053 Uiso 1 1 calc R
C115 C 0.3898(3) 0.3660(7) 0.3416(4) 0.0443(16) Uani 1 1 d .
H115 H 0.4026 0.2807 0.3516 0.053 Uiso 1 1 calc R
C118 C 0.2185(4) 0.6933(8) 0.6084(5) 0.058(2) Uani 1 1 d .
H118 H 0.1826 0.6866 0.6413 0.070 Uiso 1 1 calc R
C119 C 0.3554(3) 0.3949(7) 0.2744(4) 0.0433(17) Uani 1 1 d .
H119 H 0.3447 0.3289 0.2389 0.052 Uiso 1 1 calc R
C122 C 0.5040(3) 0.7769(5) 0.5606(3) 0.0291(13) Uani 1 1 d .
C135 C 0.6393(4) 0.5594(7) 0.3084(4) 0.058(2) Uani 1 1 d .
H135 H 0.6777 0.5143 0.3171 0.069 Uiso 1 1 calc R
C155 C 0.5433(5) 0.5931(7) 0.2302(5) 0.059(2) Uani 1 1 d .
H155 H 0.5171 0.5705 0.1875 0.071 Uiso 1 1 calc R
C169 C 0.6207(4) 0.6609(6) 0.3595(4) 0.0506(18) Uani 1 1 d .
H169 H 0.6467 0.6829 0.4025 0.061 Uiso 1 1 calc R
C204 C 0.4608(3) 0.8916(6) 0.5909(3) 0.0316(13) Uani 1 1 d .
H20A H 0.4823 0.9316 0.6359 0.038 Uiso 1 1 calc R
H20B H 0.4204 0.8553 0.6099 0.038 Uiso 1 1 calc R
C233 C 0.5602(3) 0.8270(6) 0.5092(3) 0.0330(13) Uani 1 1 d .
H23A H 0.5935 0.7606 0.5077 0.040 Uiso 1 1 calc R
H23B H 0.5786 0.9033 0.5347 0.040 Uiso 1 1 calc R

loop_
_atom_site_aniso_label
_atom_site_aniso_U_11
_atom_site_aniso_U_22
_atom_site_aniso_U_33
_atom_site_aniso_U_23
_atom_site_aniso_U_13
_atom_site_aniso_U_12
Ni2 0.0335(4) 0.0285(3) 0.0261(3) -0.0010(3) -0.0052(4) -0.0008(3)
Cl15 0.0806(13) 0.0454(9) 0.0361(8) 0.0061(7) -0.0221(9) 0.0040(9)
P6 0.0323(7) 0.0318(7) 0.0262(7) -0.0024(7) 0.0010(8) 0.0001(6)
P8 0.0319(8) 0.0273(7) 0.0266(7) -0.0018(6) -0.0035(6) 0.0003(6)
P14 0.0334(8) 0.0279(7) 0.0319(8) -0.0008(6) -0.0054(7) -0.0003(7)
C1B 0.037(3) 0.030(3) 0.058(4) 0.006(3) 0.006(3) 0.005(3)
C1F 0.058(5) 0.070(5) 0.059(5) -0.020(4) 0.003(4) -0.024(4)
C1P 0.035(4) 0.061(5) 0.093(6) -0.042(5) -0.010(4) 0.017(4)
C1R 0.043(4) 0.047(4) 0.098(7) -0.022(4) 0.015(5) -0.016(4)
C6 0.034(3) 0.038(3) 0.026(3) 0.005(3) -0.003(3) 0.004(3)
C12 0.041(4) 0.062(5) 0.045(4) -0.012(3) 0.004(3) -0.016(4)
C13 0.030(3) 0.027(3) 0.032(3) 0.000(2) -0.004(3) -0.002(2)
C16 0.049(4) 0.038(4) 0.079(5) -0.017(4) -0.020(4) 0.007(3)
C17 0.033(3) 0.032(3) 0.033(3) -0.002(3) 0.003(3) 0.005(3)
C18 0.050(4) 0.033(4) 0.078(6) 0.006(4) 0.015(4) -0.005(3)
C30 0.043(4) 0.037(4) 0.037(3) 0.001(3) -0.009(3) -0.001(3)
C33 0.049(4) 0.044(4) 0.035(4) -0.002(3) 0.005(3) -0.006(3)
C35 0.035(3) 0.031(3) 0.025(3) -0.001(2) 0.004(2) -0.002(3)
C36 0.049(4) 0.064(5) 0.047(4) -0.002(4) 0.012(3) -0.004(4)
C37 0.075(6) 0.039(4) 0.046(4) 0.015(3) -0.005(4) -0.005(4)
C38 0.039(3) 0.039(3) 0.034(3) -0.001(3) 0.000(3) 0.001(3)
C40 0.093(7) 0.038(4) 0.043(4) -0.011(3) 0.014(4) -0.006(4)
C44 0.034(3) 0.049(4) 0.033(3) -0.004(3) 0.002(3) 0.003(3)
C45 0.047(4) 0.058(5) 0.031(3) -0.005(3) -0.006(3) -0.006(4)
C51 0.048(4) 0.050(4) 0.056(4) -0.013(4) 0.009(4) -0.001(4)
C58 0.026(3) 0.024(3) 0.041(3) 0.001(2) 0.004(3) -0.005(2)
C68 0.031(3) 0.038(3) 0.027(3) 0.000(2) 0.000(2) 0.002(3)
C69 0.047(4) 0.030(3) 0.031(3) -0.003(3) 0.007(3) -0.008(3)
C70 0.048(4) 0.054(5) 0.082(6) 0.031(4) 0.011(4) 0.017(4)
C72 0.041(4) 0.040(4) 0.085(6) -0.001(4) 0.015(4) 0.010(3)
C83 0.038(3) 0.051(4) 0.034(4) -0.007(3) 0.003(3) 0.003(3)
C91 0.042(3) 0.036(3) 0.034(3) -0.003(3) -0.001(3) 0.005(3)
C103 0.037(4) 0.045(4) 0.047(4) -0.002(3) 0.009(3) 0.002(3)
C106 0.039(4) 0.046(4) 0.051(5) -0.003(3) 0.010(3) -0.004(3)
C107 0.052(4) 0.047(4) 0.052(4) 0.002(3) 0.013(4) -0.005(4)
C111 0.024(3) 0.036(3) 0.043(4) -0.013(3) -0.004(3) 0.003(3)
C114 0.040(4) 0.042(4) 0.050(4) 0.014(3) -0.004(3) 0.003(3)
C115 0.045(4) 0.042(4) 0.046(4) -0.014(3) -0.004(3) -0.001(3)
C118 0.043(4) 0.068(5) 0.062(5) -0.031(4) 0.007(4) -0.005(4)
C119 0.036(4) 0.058(4) 0.036(4) -0.017(3) 0.004(3) 0.000(3)
C122 0.038(3) 0.029(3) 0.020(3) 0.001(2) -0.001(2) 0.002(3)
C135 0.076(6) 0.040(4) 0.057(5) -0.002(3) 0.014(4) 0.014(4)
C155 0.084(6) 0.049(5) 0.045(4) -0.012(3) 0.005(4) -0.016(4)
C169 0.070(5) 0.036(4) 0.046(4) 0.000(3) 0.005(4) 0.014(4)
C204 0.029(3) 0.039(3) 0.026(3) 0.000(2) 0.001(2) 0.002(3)
C233 0.035(3) 0.038(3) 0.026(3) 0.001(3) 0.001(3) 0.007(3)

loop_
_atom_type_symbol
_atom_type_description
_atom_type_scat_dispersion_real
_atom_type_scat_dispersion_imag
_atom_type_scat_source
C C 0.0033 0.0016 'International Tables Vol C Tables 4.2.6.8 and 6.1.1.4'
H H 0.0000 0.0000 'International Tables Vol C Tables 4.2.6.8 and 6.1.1.4'
Cl Cl 0.1484 0.1585 'International Tables Vol C Tables 4.2.6.8 and 6.1.1.4'
Ni Ni 0.3393 1.1124 'International Tables Vol C Tables 4.2.6.8 and 6.1.1.4'
P P 0.1023 0.0942 'International Tables Vol C Tables 4.2.6.8 and 6.1.1.4'

loop_
_geom_angle_atom_site_label_1
_geom_angle_atom_site_label_2
_geom_angle_atom_site_label_3
_geom_angle
P8 Ni2 P6 90.53(6)
P8 Ni2 P14 95.78(8)
P6 Ni2 P14 94.50(7)
P8 Ni2 Cl15 127.58(9)
P6 Ni2 Cl15 120.77(8)
P14 Ni2 Cl15 119.54(8)
C35 P6 C69 100.8(3)
C35 P6 C233 103.8(3)
C69 P6 C233 104.5(3)
C35 P6 Ni2 121.0(2)
C69 P6 Ni2 116.3(2)
C233 P6 Ni2 108.68(19)
C58 P8 C204 102.5(3)
C58 P8 C17 100.2(3)
C204 P8 C17 104.7(3)
C58 P8 Ni2 122.1(2)
C204 P8 Ni2 106.6(2)
C17 P8 Ni2 118.6(2)
C68 P14 C111 99.6(3)
C68 P14 C13 103.3(3)
C111 P14 C13 101.5(3)
C68 P14 Ni2 120.3(2)
C111 P14 Ni2 122.0(2)
C13 P14 Ni2 107.27(19)
C17 C1B C18 119.6(7)
C17 C1B H1B 120.2
C18 C1B H1B 120.2
C1R C1F C12 120.1(8)
C1R C1F H1F 119.9
C12 C1F H1F 119.9
C118 C1P C16 120.4(7)
C118 C1P H1P 119.8
C16 C1P H1P 119.8
C18 C1R C1F 119.7(7)
C18 C1R H1R 120.2
C1F C1R H1R 120.2
C122 C6 H6A 109.5
C122 C6 H6B 109.5
H6A C6 H6B 109.5
C122 C6 H6C 109.5
H6A C6 H6C 109.5
H6B C6 H6C 109.5
C1F C12 C17 119.7(7)
C1F C12 H12 120.2
C17 C12 H12 120.2
C122 C13 P14 115.4(4)
C122 C13 H13A 108.4
P14 C13 H13A 108.4
C122 C13 H13B 108.4
P14 C13 H13B 108.4
H13A C13 H13B 107.5
C111 C16 C1P 120.2(7)
C111 C16 H16 119.9
C1P C16 H16 119.9
C1B C17 C12 120.1(6)
C1B C17 P8 116.3(5)
C12 C17 P8 123.6(5)
C1R C18 C1B 120.8(7)
C1R C18 H18 119.6
C1B C18 H18 119.6
C37 C30 C35 119.8(6)
C37 C30 H30 120.1
C35 C30 H30 120.1
C69 C33 C155 121.4(7)
C69 C33 H33 119.3
C155 C33 H33 119.3
C38 C35 C30 118.6(6)
C38 C35 P6 124.3(5)
C30 C35 P6 117.0(5)
C118 C36 C103 121.0(7)
C118 C36 H36 119.5
C103 C36 H36 119.5
C107 C37 C30 120.6(6)
C107 C37 H37 119.7
C30 C37 H37 119.7
C106 C38 C35 120.7(6)
C106 C38 H38 119.7
C35 C38 H38 119.7
C155 C40 C135 121.3(7)
C155 C40 H40 119.3
C135 C40 H40 119.3
C45 C44 C68 120.0(6)
C45 C44 H44 120.0
C68 C44 H44 120.0
C119 C45 C44 120.6(6)
C119 C45 H45 119.7
C44 C45 H45 119.7
C72 C51 C83 120.3(7)
C72 C51 H51 119.8
C83 C51 H51 119.8
C83 C58 C114 119.4(6)
C83 C58 P8 122.3(5)
C114 C58 P8 118.3(5)
C91 C68 C44 118.0(6)
C91 C68 P14 125.8(4)
C44 C68 P14 116.2(5)
C33 C69 C169 118.9(6)
C33 C69 P6 117.8(5)
C169 C69 P6 123.0(5)
C72 C70 C114 121.5(7)
C72 C70 H70 119.3
C114 C70 H70 119.3
C51 C72 C70 119.3(7)
C51 C72 H72 120.3
C70 C72 H72 120.3
C58 C83 C51 120.6(6)
C58 C83 H83 119.7
C51 C83 H83 119.7
C68 C91 C115 121.2(6)
C68 C91 H91 119.4
C115 C91 H91 119.4
C36 C103 C111 119.9(6)
C36 C103 H103 120.1
C111 C103 H103 120.1
C38 C106 C107 121.1(7)
C38 C106 H106 119.4
C107 C106 H106 119.4
C106 C107 C37 119.1(7)
C106 C107 H107 120.4
C37 C107 H107 120.4
C16 C111 C103 118.0(6)
C16 C111 P14 121.0(5)
C103 C111 P14 120.9(5)
C70 C114 C58 118.9(7)
C70 C114 H114 120.6
C58 C114 H114 120.6
C119 C115 C91 119.8(6)
C119 C115 H115 120.1
C91 C115 H115 120.1
C36 C118 C1P 120.4(7)
C36 C118 H118 119.8
C1P C118 H118 119.8
C115 C119 C45 120.3(6)
C115 C119 H119 119.8
C45 C119 H119 119.8
C233 C122 C6 107.2(5)
C233 C122 C204 111.4(5)
C6 C122 C204 106.6(4)
C233 C122 C13 111.5(5)
C6 C122 C13 107.2(4)
C204 C122 C13 112.5(5)
C40 C135 C169 119.2(8)
C40 C135 H135 120.4
C169 C135 H135 120.4
C40 C155 C33 119.0(7)
C40 C155 H155 120.5
C33 C155 H155 120.5
C69 C169 C135 120.3(7)
C69 C169 H169 119.9
C135 C169 H169 119.9
C122 C204 P8 116.3(4)
C122 C204 H20A 108.2
P8 C204 H20A 108.2
C122 C204 H20B 108.2
P8 C204 H20B 108.2
H20A C204 H20B 107.4
C122 C233 P6 115.4(4)
C122 C233 H23A 108.4
P6 C233 H23A 108.4
C122 C233 H23B 108.4
P6 C233 H23B 108.4
H23A C233 H23B 107.5

loop_
_geom_bond_atom_site_label_1
_geom_bond_atom_site_label_2
_geom_bond_distance
Ni2 P8 2.220(2)
Ni2 P6 2.229(3)
Ni2 P14 2.250(2)
Ni2 Cl15 2.257(2)
P6 C35 1.826(6)
P6 C69 1.836(6)
P6 C233 1.866(6)
P8 C58 1.836(6)
P8 C204 1.844(6)
P8 C17 1.854(6)
P14 C68 1.822(6)
P14 C111 1.845(6)
P14 C13 1.853(6)
C1B C17 1.383(9)
C1B C18 1.401(9)
C1B H1B 0.9300
C1F C1R 1.392(12)
C1F C12 1.399(10)
C1F H1F 0.9300
C1P C118 1.366(12)
C1P C16 1.409(11)
C1P H1P 0.9300
C1R C18 1.379(11)
C1R H1R 0.9300
C6 C122 1.547(7)
C6 H6A 0.9600
C6 H6B 0.9600
C6 H6C 0.9600
C12 C17 1.401(9)
C12 H12 0.9300
C13 C122 1.572(8)
C13 H13A 0.9700
C13 H13B 0.9700
C16 C111 1.390(8)
C16 H16 0.9300
C18 H18 0.9300
C30 C37 1.391(9)
C30 C35 1.409(8)
C30 H30 0.9300
C33 C69 1.388(9)
C33 C155 1.404(10)
C33 H33 0.9300
C35 C38 1.386(8)
C36 C118 1.345(10)
C36 C103 1.403(9)
C36 H36 0.9300
C37 C107 1.384(11)
C37 H37 0.9300
C38 C106 1.377(8)
C38 H38 0.9300
C40 C155 1.371(12)
C40 C135 1.395(11)
C40 H40 0.9300
C44 C45 1.389(9)
C44 C68 1.413(8)
C44 H44 0.9300
C45 C119 1.378(10)
C45 H45 0.9300
C51 C72 1.376(11)
C51 C83 1.386(9)
C51 H51 0.9300
C58 C83 1.385(8)
C58 C114 1.400(9)
C68 C91 1.393(8)
C69 C169 1.396(9)
C70 C72 1.377(12)
C70 C114 1.391(10)
C70 H70 0.9300
C72 H72 0.9300
C83 H83 0.9300
C91 C115 1.395(8)
C91 H91 0.9300
C103 C111 1.410(9)
C103 H103 0.9300
C106 C107 1.379(9)
C106 H106 0.9300
C107 H107 0.9300
C114 H114 0.9300
C115 C119 1.371(9)
C115 H115 0.9300
C118 H118 0.9300
C119 H119 0.9300
C122 C233 1.539(8)
C122 C204 1.564(8)
C135 C169 1.406(9)
C135 H135 0.9300
C155 H155 0.9300
C169 H169 0.9300
C204 H20A 0.9700
C204 H20B 0.9700
C233 H23A 0.9700
C233 H23B 0.9700

loop_
_geom_torsion_atom_site_label_1
_geom_torsion_atom_site_label_2
_geom_torsion_atom_site_label_3
_geom_torsion_atom_site_label_4
_geom_torsion
P8 Ni2 P6 C35 -82.0(2)
P14 Ni2 P6 C35 -177.9(2)
Cl15 Ni2 P6 C35 53.6(2)
P8 Ni2 P6 C69 155.3(2)
P14 Ni2 P6 C69 59.4(2)
Cl15 Ni2 P6 C69 -69.1(2)
P8 Ni2 P6 C233 37.7(2)
P14 Ni2 P6 C233 -58.2(2)
Cl15 Ni2 P6 C233 173.3(2)
P6 Ni2 P8 C58 177.8(2)
P14 Ni2 P8 C58 -87.7(2)
Cl15 Ni2 P8 C58 47.0(2)
P6 Ni2 P8 C204 -65.3(2)
P14 Ni2 P8 C204 29.3(2)
Cl15 Ni2 P8 C204 164.0(2)
P6 Ni2 P8 C17 52.3(2)
P14 Ni2 P8 C17 146.9(2)
Cl15 Ni2 P8 C17 -78.5(2)
P8 Ni2 P14 C68 -177.2(2)
P6 Ni2 P14 C68 -86.2(2)
Cl15 Ni2 P14 C68 43.1(2)
P8 Ni2 P14 C111 56.4(2)
P6 Ni2 P14 C111 147.3(2)
Cl15 Ni2 P14 C111 -83.3(3)
P8 Ni2 P14 C13 -59.7(2)
P6 Ni2 P14 C13 31.3(2)
Cl15 Ni2 P14 C13 160.6(2)
C12 C1F C1R C18 0.7(12)
C1R C1F C12 C17 -0.7(12)
C68 P14 C13 C122 158.6(4)
C111 P14 C13 C122 -98.4(4)
Ni2 P14 C13 C122 30.5(5)
C118 C1P C16 C111 -1.3(11)
C18 C1B C17 C12 -1.6(9)
C18 C1B C17 P8 177.3(5)
C1F C12 C17 C1B 1.2(10)
C1F C12 C17 P8 -177.6(6)
C58 P8 C17 C1B -95.7(5)
C204 P8 C17 C1B 158.4(5)
Ni2 P8 C17 C1B 39.8(5)
C58 P8 C17 C12 83.2(6)
C204 P8 C17 C12 -22.8(6)
Ni2 P8 C17 C12 -141.3(5)
C1F C1R C18 C1B -1.1(11)
C17 C1B C18 C1R 1.6(10)
C37 C30 C35 C38 -1.6(9)
C37 C30 C35 P6 -178.2(5)
C69 P6 C35 C38 -79.5(5)
C233 P6 C35 C38 28.6(6)
Ni2 P6 C35 C38 150.7(4)
C69 P6 C35 C30 96.9(5)
C233 P6 C35 C30 -155.1(5)
Ni2 P6 C35 C30 -33.0(5)
C35 C30 C37 C107 2.4(11)
C30 C35 C38 C106 0.2(9)
P6 C35 C38 C106 176.6(5)
C68 C44 C45 C119 0.6(10)
C204 P8 C58 C83 32.3(6)
C17 P8 C58 C83 -75.4(5)
Ni2 P8 C58 C83 151.2(4)
C204 P8 C58 C114 -147.5(5)
C17 P8 C58 C114 104.8(5)
Ni2 P8 C58 C114 -28.6(5)
C45 C44 C68 C91 -0.2(9)
C45 C44 C68 P14 -177.2(5)
C111 P14 C68 C91 -87.1(6)
C13 P14 C68 C91 17.3(6)
Ni2 P14 C68 C91 136.8(5)
C111 P14 C68 C44 89.7(5)
C13 P14 C68 C44 -166.0(5)
Ni2 P14 C68 C44 -46.5(5)
C155 C33 C69 C169 1.7(10)
C155 C33 C69 P6 176.0(5)
C35 P6 C69 C33 -107.6(5)
C233 P6 C69 C33 144.9(5)
Ni2 P6 C69 C33 25.1(6)
C35 P6 C69 C169 66.5(6)
C233 P6 C69 C169 -41.0(6)
Ni2 P6 C69 C169 -160.8(5)
C83 C51 C72 C70 0.9(11)
C114 C70 C72 C51 -0.6(12)
C114 C58 C83 C51 0.6(10)
P8 C58 C83 C51 -179.2(5)
C72 C51 C83 C58 -1.0(11)
C44 C68 C91 C115 -0.1(9)
P14 C68 C91 C115 176.6(5)
C118 C36 C103 C111 -1.4(11)
C35 C38 C106 C107 0.5(9)
C38 C106 C107 C37 0.2(10)
C30 C37 C107 C106 -1.6(11)
C1P C16 C111 C103 1.7(10)
C1P C16 C111 P14 -178.5(5)
C36 C103 C111 C16 -0.3(9)
C36 C103 C111 P14 179.8(5)
C68 P14 C111 C16 -121.6(5)
C13 P14 C111 C16 132.6(5)
Ni2 P14 C111 C16 13.6(6)
C68 P14 C111 C103 58.3(6)
C13 P14 C111 C103 -47.6(6)
Ni2 P14 C111 C103 -166.5(4)
C72 C70 C114 C58 0.3(11)
C83 C58 C114 C70 -0.3(9)
P8 C58 C114 C70 179.5(5)
C68 C91 C115 C119 0.1(10)
C103 C36 C118 C1P 1.7(12)
C16 C1P C118 C36 -0.4(12)
C91 C115 C119 C45 0.2(10)
C44 C45 C119 C115 -0.6(10)
P14 C13 C122 C233 -84.5(5)
P14 C13 C122 C6 158.4(4)
P14 C13 C122 C204 41.5(6)
C155 C40 C135 C169 0.5(12)
C135 C40 C155 C33 0.3(12)
C69 C33 C155 C40 -1.4(11)
C33 C69 C169 C135 -0.8(10)
P6 C69 C169 C135 -174.9(5)
C40 C135 C169 C69 -0.3(11)
C233 C122 C204 P8 42.4(6)
C6 C122 C204 P8 159.1(4)
C13 C122 C204 P8 -83.7(5)
C58 P8 C204 C122 163.3(4)
C17 P8 C204 C122 -92.5(5)
Ni2 P8 C204 C122 33.9(5)
C6 C122 C233 P6 165.2(4)
C204 C122 C233 P6 -78.5(5)
C13 C122 C233 P6 48.1(6)
C35 P6 C233 C122 155.5(4)
C69 P6 C233 C122 -99.3(4)
Ni2 P6 C233 C122 25.6(5)
